data_1514887
loop_
_publ_author_name
'Li, Weina'
'Tian, Tian'
'Zhu, Wei'
'Cui, Jiecheng'
'Ju, Yong'
'Li, Guangtao'

_publ_section_title
;
 Metal-free click approach for facile production of main chain poly(bile
 acid)s
;
_journal_issue 10
_journal_name_full 'Polymer Chemistry'
_journal_page_first 3057
_journal_paper_doi 10.1039/c3py00180f
_journal_volume 4
_journal_year 2013
_chemical_absolute_configuration syn
_chemical_formula_moiety 'C27 H41 N3 O3'
_chemical_formula_sum 'C27 H41 N3 O3'
_chemical_formula_weight 455.63
_chemical_name_systematic
;
?
;
_space_group_IT_number 4
_symmetry_cell_setting monoclinic
_symmetry_space_group_name_Hall 'P 2yb'
_symmetry_space_group_name_H-M 'P 1 21 1'
_atom_sites_solution_hydrogens geom
_atom_sites_solution_primary direct
_atom_sites_solution_secondary difmap
_audit_creation_method SHELXL-97
_cell_angle_alpha 90.00
_cell_angle_beta 94.716(10)
_cell_angle_gamma 90.00
_cell_formula_units_Z 2
_cell_length_a 11.2993(15)
_cell_length_b 7.8614(11)
_cell_length_c 14.373(2)
_cell_measurement_reflns_used 50
_cell_measurement_temperature 295(2)
_cell_measurement_theta_max 18.39
_cell_measurement_theta_min 2.83
_cell_volume 1272.4(3)
_computing_cell_refinement 'XSCANS (Bruker, 1997)'
_computing_data_collection 'XSCANS (Bruker, 1997)'
_computing_data_reduction 'XSCANS (Bruker, 1997)'
_computing_molecular_graphics 'SHELXTL (Bruker, 1997)'
_computing_publication_material 'SHELXTL (Bruker, 1997)'
_computing_structure_refinement 'SHELXL-97 (Sheldrick, 1997)'
_computing_structure_solution 'SHELXS-97 (Sheldrick, 1990)'
_diffrn_ambient_temperature 295(2)
_diffrn_measured_fraction_theta_full 1.000
_diffrn_measured_fraction_theta_max 1.000
_diffrn_measurement_device_type 'Bruker P4'
_diffrn_measurement_method '\w scans'
_diffrn_radiation_monochromator graphite
_diffrn_radiation_source 'fine-focus sealed tube'
_diffrn_radiation_type MoK\a
_diffrn_radiation_wavelength 0.71073
_diffrn_reflns_av_R_equivalents 0.0368
_diffrn_reflns_av_sigmaI/netI 0.0366
_diffrn_reflns_limit_h_max 13
_diffrn_reflns_limit_h_min -1
_diffrn_reflns_limit_k_max 1
_diffrn_reflns_limit_k_min -9
_diffrn_reflns_limit_l_max 17
_diffrn_reflns_limit_l_min -17
_diffrn_reflns_number 3387
_diffrn_reflns_theta_full 25.49
_diffrn_reflns_theta_max 25.49
_diffrn_reflns_theta_min 1.81
_diffrn_standards_decay_% 0
_diffrn_standards_interval_count 97
_diffrn_standards_number 3
_exptl_absorpt_coefficient_mu 0.077
_exptl_absorpt_correction_type none
_exptl_crystal_colour colorless
_exptl_crystal_density_diffrn 1.189
_exptl_crystal_density_meas ?
_exptl_crystal_density_method 'not measured'
_exptl_crystal_description prism
_exptl_crystal_F_000 496
_exptl_crystal_size_max 0.60
_exptl_crystal_size_mid 0.30
_exptl_crystal_size_min 0.10
_refine_diff_density_max 0.146
_refine_diff_density_min -0.162
_refine_diff_density_rms 0.036
_refine_ls_extinction_method none
_refine_ls_goodness_of_fit_ref 1.013
_refine_ls_hydrogen_treatment constr
_refine_ls_matrix_type full
_refine_ls_number_parameters 302
_refine_ls_number_reflns 2927
_refine_ls_number_restraints 1
_refine_ls_restrained_S_all 1.013
_refine_ls_R_factor_all 0.0529
_refine_ls_R_factor_gt 0.0398
_refine_ls_shift/su_max 0.000
_refine_ls_shift/su_mean 0.000
_refine_ls_structure_factor_coef Fsqd
_refine_ls_weighting_details 'calc w=1/[\s^2^(Fo^2^)+(0.0010P)^2^+0.5000P] where P=(Fo^2^+2Fc^2^)/3'
_refine_ls_weighting_scheme calc
_refine_ls_wR_factor_gt 0.0769
_refine_ls_wR_factor_ref 0.0820
_reflns_number_gt 2399
_reflns_number_total 2927
_reflns_threshold_expression I>2sigma(I)
_cod_data_source_file c3py00180f.txt
_cod_data_source_block ligt-1
_cod_depositor_comments
;
The following automatic conversions were performed:

'_symmetry_cell_setting' value 'Monoclinic' changed to 'monoclinic'
according to
/usr/data/users/saulius/automatic-downloads/retrospective/RSC/lib/dictionaries/cif_core.dic
dictionary named 'cif_core.dic' version 2.4.2 from 2011-04-26.

Automatic conversion script
Id: cif_fix_values 2281 2013-09-26 08:29:07Z andrius 

The following automatic conversions were performed:

'_exptl_crystal_density_meas' value 'none' was changed to '?' - the
value is perceived as not measured.

Automatic conversion script
Id: cif_fix_values 3008 2015-01-20 13:52:24Z robertas 
;
_cod_original_sg_symbol_H-M P2(1)
_cod_database_code 1514887

loop_
_symmetry_equiv_pos_as_xyz
'x, y, z'
'-x, y+1/2, -z'

loop_
_atom_site_label
_atom_site_type_symbol
_atom_site_fract_x
_atom_site_fract_y
_atom_site_fract_z
_atom_site_U_iso_or_equiv
_atom_site_adp_type
_atom_site_occupancy
_atom_site_symmetry_multiplicity
_atom_site_calc_flag
_atom_site_refinement_flags
O1 O 0.65224(15) 0.3203(3) 0.36230(11) 0.0630(5) Uani 1 1 d .
H1 H 0.6487 0.2379 0.3272 0.094 Uiso 1 1 calc R
O2 O 0.48740(14) 0.4484(3) 0.92216(10) 0.0611(5) Uani 1 1 d .
O3 O 0.39026(15) 0.5880(3) 0.80343(11) 0.0662(5) Uani 1 1 d .
N1 N 0.8008(3) 0.6451(6) -0.19068(19) 0.1464(16) Uani 1 1 d .
N2 N 0.8325(2) 0.5877(4) -0.12169(16) 0.0881(9) Uani 1 1 d .
N3 N 0.8760(2) 0.5241(5) -0.05132(15) 0.0955(10) Uani 1 1 d .
C1 C 0.7921(2) 0.5143(5) 0.02569(16) 0.0792(10) Uani 1 1 d .
H1A H 0.7103 0.5054 -0.0024 0.095 Uiso 1 1 calc R
C2 C 0.8232(2) 0.3551(4) 0.08124(18) 0.0747(9) Uani 1 1 d .
H2A H 0.8276 0.2596 0.0389 0.090 Uiso 1 1 calc R
H2B H 0.7610 0.3314 0.1221 0.090 Uiso 1 1 calc R
C3 C 0.9409(2) 0.3734(4) 0.13932(17) 0.0610(7) Uani 1 1 d .
H3A H 1.0037 0.3846 0.0976 0.073 Uiso 1 1 calc R
H3B H 0.9559 0.2703 0.1754 0.073 Uiso 1 1 calc R
C4 C 0.94686(19) 0.5261(4) 0.20641(16) 0.0527(6) Uani 1 1 d .
C5 C 0.9206(2) 0.6889(4) 0.14827(18) 0.0616(7) Uani 1 1 d .
H5 H 0.9850 0.7018 0.1071 0.074 Uiso 1 1 calc R
C6 C 0.8041(3) 0.6737(4) 0.08497(19) 0.0743(9) Uani 1 1 d .
H6A H 0.7380 0.6779 0.1240 0.089 Uiso 1 1 calc R
H6B H 0.7975 0.7718 0.0439 0.089 Uiso 1 1 calc R
C7 C 0.9213(3) 0.8488(4) 0.20953(19) 0.0761(9) Uani 1 1 d .
H7A H 0.8973 0.9460 0.1709 0.091 Uiso 1 1 calc R
H7B H 1.0015 0.8694 0.2367 0.091 Uiso 1 1 calc R
C8 C 0.8374(3) 0.8320(4) 0.28838(19) 0.0684(8) Uani 1 1 d .
H8A H 0.8487 0.9291 0.3298 0.082 Uiso 1 1 calc R
H8B H 0.7559 0.8343 0.2613 0.082 Uiso 1 1 calc R
C9 C 0.8574(2) 0.6694(3) 0.34521(16) 0.0501(6) Uani 1 1 d .
H9 H 0.9353 0.6760 0.3803 0.060 Uiso 1 1 calc R
C10 C 0.85503(19) 0.5120(3) 0.28171(14) 0.0469(6) Uani 1 1 d .
H10 H 0.7765 0.5113 0.2473 0.056 Uiso 1 1 calc R
C11 C 0.8636(2) 0.3456(3) 0.33775(16) 0.0535(7) Uani 1 1 d .
H11A H 0.9420 0.3378 0.3706 0.064 Uiso 1 1 calc R
H11B H 0.8546 0.2504 0.2948 0.064 Uiso 1 1 calc R
C12 C 0.7690(2) 0.3311(3) 0.40931(15) 0.0503(6) Uani 1 1 d .
H12 H 0.7845 0.2283 0.4469 0.060 Uiso 1 1 calc R
C13 C 0.77329(17) 0.4867(3) 0.47444(13) 0.0441(5) Uani 1 1 d .
C14 C 0.7626(2) 0.6485(3) 0.41423(15) 0.0473(6) Uani 1 1 d .
H14 H 0.6866 0.6396 0.3765 0.057 Uiso 1 1 calc R
C15 C 0.7474(2) 0.7922(3) 0.48468(17) 0.0571(7) Uani 1 1 d .
H15A H 0.7045 0.8874 0.4552 0.068 Uiso 1 1 calc R
H15B H 0.8238 0.8317 0.5121 0.068 Uiso 1 1 calc R
C16 C 0.6757(2) 0.7087(3) 0.55865(16) 0.0542(7) Uani 1 1 d .
H16A H 0.5969 0.7584 0.5570 0.065 Uiso 1 1 calc R
H16B H 0.7150 0.7259 0.6205 0.065 Uiso 1 1 calc R
C17 C 0.66686(19) 0.5148(3) 0.53580(14) 0.0473(6) Uani 1 1 d .
H17 H 0.5939 0.4981 0.4951 0.057 Uiso 1 1 calc R
C18 C 0.6562(2) 0.4037(4) 0.62311(15) 0.0518(6) Uani 1 1 d .
H18 H 0.7294 0.4186 0.6639 0.062 Uiso 1 1 calc R
C19 C 0.6428(3) 0.2136(4) 0.60176(18) 0.0674(8) Uani 1 1 d .
H19A H 0.5764 0.1962 0.5567 0.101 Uiso 1 1 calc R
H19B H 0.6299 0.1532 0.6581 0.101 Uiso 1 1 calc R
H19C H 0.7138 0.1721 0.5771 0.101 Uiso 1 1 calc R
C20 C 0.5532(2) 0.4691(4) 0.67599(15) 0.0613(7) Uani 1 1 d .
H20A H 0.5619 0.5910 0.6842 0.074 Uiso 1 1 calc R
H20B H 0.4796 0.4491 0.6380 0.074 Uiso 1 1 calc R
C21 C 0.5436(2) 0.3877(4) 0.77177(16) 0.0625(8) Uani 1 1 d .
H21A H 0.5126 0.2732 0.7634 0.075 Uiso 1 1 calc R
H21B H 0.6222 0.3797 0.8041 0.075 Uiso 1 1 calc R
C22 C 0.4651(2) 0.4866(4) 0.83030(15) 0.0528(6) Uani 1 1 d .
C23 C 0.4185(2) 0.5446(4) 0.98475(16) 0.0665(8) Uani 1 1 d .
H23A H 0.3343 0.5263 0.9691 0.080 Uiso 1 1 calc R
H23B H 0.4349 0.6652 0.9795 0.080 Uiso 1 1 calc R
C24 C 0.4522(3) 0.4858(4) 1.07980(18) 0.0809(9) Uani 1 1 d .
C25 C 0.4793(4) 0.4439(5) 1.1564(2) 0.1220(15) Uani 1 1 d .
H25 H 0.5008 0.4104 1.2175 0.146 Uiso 1 1 calc R
C26 C 1.0763(2) 0.5340(5) 0.25232(18) 0.0737(9) Uani 1 1 d .
H26A H 1.0837 0.6274 0.2954 0.111 Uiso 1 1 calc R
H26B H 1.1302 0.5496 0.2048 0.111 Uiso 1 1 calc R
H26C H 1.0947 0.4296 0.2851 0.111 Uiso 1 1 calc R
C27 C 0.89122(19) 0.4811(4) 0.53819(15) 0.0588(7) Uani 1 1 d .
H27A H 0.9569 0.5014 0.5013 0.088 Uiso 1 1 calc R
H27B H 0.8999 0.3714 0.5672 0.088 Uiso 1 1 calc R
H27C H 0.8897 0.5672 0.5855 0.088 Uiso 1 1 calc R

loop_
_atom_site_aniso_label
_atom_site_aniso_U_11
_atom_site_aniso_U_22
_atom_site_aniso_U_33
_atom_site_aniso_U_23
_atom_site_aniso_U_13
_atom_site_aniso_U_12
O1 0.0685(10) 0.0617(12) 0.0578(9) -0.0150(9) 0.0000(8) -0.0179(10)
O2 0.0676(9) 0.0643(12) 0.0512(8) 0.0050(9) 0.0046(7) 0.0105(10)
O3 0.0713(10) 0.0661(12) 0.0606(10) 0.0067(10) 0.0013(8) 0.0126(11)
N1 0.157(3) 0.202(4) 0.0735(16) 0.034(2) -0.0296(18) -0.094(3)
N2 0.1005(17) 0.107(2) 0.0565(12) -0.0091(15) 0.0021(13) -0.0429(18)
N3 0.0911(15) 0.139(3) 0.0585(12) 0.0121(19) 0.0167(12) 0.004(2)
C1 0.0600(14) 0.125(3) 0.0528(13) 0.000(2) 0.0039(11) -0.008(2)
C2 0.0743(16) 0.091(2) 0.0601(15) -0.0149(17) 0.0136(13) -0.0264(18)
C3 0.0637(14) 0.0586(18) 0.0622(14) -0.0009(14) 0.0151(12) -0.0019(14)
C4 0.0501(11) 0.0504(15) 0.0577(12) -0.0015(13) 0.0048(10) -0.0035(12)
C5 0.0671(15) 0.0549(17) 0.0646(14) 0.0062(14) 0.0156(13) -0.0066(15)
C6 0.0732(17) 0.089(2) 0.0610(15) 0.0238(17) 0.0078(13) 0.0160(18)
C7 0.099(2) 0.0506(17) 0.0811(18) 0.0087(16) 0.0239(16) -0.0084(17)
C8 0.0927(19) 0.0422(15) 0.0722(16) 0.0034(14) 0.0189(14) 0.0023(16)
C9 0.0540(13) 0.0386(13) 0.0570(13) -0.0016(12) 0.0000(11) -0.0020(12)
C10 0.0472(11) 0.0426(13) 0.0505(11) 0.0006(12) 0.0008(9) 0.0025(12)
C11 0.0660(15) 0.0397(14) 0.0552(13) -0.0014(12) 0.0068(11) 0.0059(13)
C12 0.0641(14) 0.0384(13) 0.0480(12) 0.0003(12) 0.0018(11) 0.0027(13)
C13 0.0459(10) 0.0410(13) 0.0441(10) -0.0008(12) -0.0042(9) 0.0021(11)
C14 0.0506(12) 0.0396(13) 0.0502(12) -0.0025(12) -0.0042(10) 0.0015(11)
C15 0.0653(15) 0.0429(15) 0.0623(14) -0.0038(13) 0.0014(12) 0.0025(13)
C16 0.0613(14) 0.0490(15) 0.0513(12) -0.0040(13) -0.0006(11) 0.0070(13)
C17 0.0474(11) 0.0478(14) 0.0453(10) -0.0033(12) -0.0052(9) 0.0035(12)
C18 0.0531(12) 0.0537(15) 0.0473(11) -0.0019(12) -0.0041(10) 0.0016(13)
C19 0.0870(19) 0.0525(16) 0.0630(15) 0.0067(15) 0.0087(14) -0.0036(16)
C20 0.0652(14) 0.0672(19) 0.0512(12) 0.0050(14) 0.0033(11) 0.0098(15)
C21 0.0686(15) 0.0627(18) 0.0568(13) 0.0097(15) 0.0083(12) 0.0063(15)
C22 0.0539(12) 0.0502(15) 0.0537(12) 0.0039(13) 0.0010(10) -0.0058(13)
C23 0.0787(16) 0.0583(19) 0.0634(14) -0.0024(15) 0.0112(13) 0.0085(16)
C24 0.123(2) 0.0607(19) 0.0619(15) 0.0006(16) 0.0228(15) 0.020(2)
C25 0.224(4) 0.081(3) 0.0646(18) 0.0069(19) 0.033(2) 0.048(3)
C26 0.0496(13) 0.092(2) 0.0794(16) -0.0078(19) 0.0047(12) 0.0019(17)
C27 0.0512(12) 0.0655(18) 0.0573(12) 0.0020(15) -0.0097(10) 0.0067(14)

loop_
_atom_type_symbol
_atom_type_description
_atom_type_scat_dispersion_real
_atom_type_scat_dispersion_imag
_atom_type_scat_source
C C 0.0033 0.0016 'International Tables Vol C Tables 4.2.6.8 and 6.1.1.4'
H H 0.0000 0.0000 'International Tables Vol C Tables 4.2.6.8 and 6.1.1.4'
N N 0.0061 0.0033 'International Tables Vol C Tables 4.2.6.8 and 6.1.1.4'
O O 0.0106 0.0060 'International Tables Vol C Tables 4.2.6.8 and 6.1.1.4'

loop_
_geom_angle_atom_site_label_1
_geom_angle_atom_site_label_2
_geom_angle_atom_site_label_3
_geom_angle
C12 O1 H1 109.5
C22 O2 C23 114.91(19)
N1 N2 N3 174.1(4)
N2 N3 C1 113.6(3)
C2 C1 C6 112.5(2)
C2 C1 N3 107.2(3)
C6 C1 N3 109.7(3)
C2 C1 H1A 109.2
C6 C1 H1A 109.2
N3 C1 H1A 109.2
C1 C2 C3 111.5(3)
C1 C2 H2A 109.3
C3 C2 H2A 109.3
C1 C2 H2B 109.3
C3 C2 H2B 109.3
H2A C2 H2B 108.0
C2 C3 C4 114.2(2)
C2 C3 H3A 108.7
C4 C3 H3A 108.7
C2 C3 H3B 108.7
C4 C3 H3B 108.7
H3A C3 H3B 107.6
C3 C4 C5 108.13(19)
C3 C4 C26 106.7(2)
C5 C4 C26 109.2(2)
C3 C4 C10 112.4(2)
C5 C4 C10 108.9(2)
C26 C4 C10 111.31(18)
C7 C5 C6 111.5(3)
C7 C5 C4 112.1(2)
C6 C5 C4 111.8(2)
C7 C5 H5 107.0
C6 C5 H5 107.0
C4 C5 H5 107.0
C1 C6 C5 115.3(3)
C1 C6 H6A 108.4
C5 C6 H6A 108.4
C1 C6 H6B 108.4
C5 C6 H6B 108.4
H6A C6 H6B 107.5
C5 C7 C8 112.1(2)
C5 C7 H7A 109.2
C8 C7 H7A 109.2
C5 C7 H7B 109.2
C8 C7 H7B 109.2
H7A C7 H7B 107.9
C9 C8 C7 113.1(2)
C9 C8 H8A 109.0
C7 C8 H8A 109.0
C9 C8 H8B 109.0
C7 C8 H8B 109.0
H8A C8 H8B 107.8
C8 C9 C14 110.9(2)
C8 C9 C10 111.26(19)
C14 C9 C10 108.69(19)
C8 C9 H9 108.6
C14 C9 H9 108.6
C10 C9 H9 108.6
C11 C10 C9 112.18(17)
C11 C10 C4 114.0(2)
C9 C10 C4 112.0(2)
C11 C10 H10 106.0
C9 C10 H10 106.0
C4 C10 H10 106.0
C10 C11 C12 113.2(2)
C10 C11 H11A 108.9
C12 C11 H11A 108.9
C10 C11 H11B 108.9
C12 C11 H11B 108.9
H11A C11 H11B 107.8
O1 C12 C13 108.36(18)
O1 C12 C11 110.51(18)
C13 C12 C11 110.9(2)
O1 C12 H12 109.0
C13 C12 H12 109.0
C11 C12 H12 109.0
C14 C13 C12 108.55(16)
C14 C13 C27 112.2(2)
C12 C13 C27 108.59(19)
C14 C13 C17 99.90(18)
C12 C13 C17 117.93(19)
C27 C13 C17 109.46(16)
C9 C14 C15 118.1(2)
C9 C14 C13 115.34(19)
C15 C14 C13 104.19(18)
C9 C14 H14 106.1
C15 C14 H14 106.1
C13 C14 H14 106.1
C14 C15 C16 103.7(2)
C14 C15 H15A 111.0
C16 C15 H15A 111.0
C14 C15 H15B 111.0
C16 C15 H15B 111.0
H15A C15 H15B 109.0
C15 C16 C17 107.4(2)
C15 C16 H16A 110.2
C17 C16 H16A 110.2
C15 C16 H16B 110.2
C17 C16 H16B 110.2
H16A C16 H16B 108.5
C18 C17 C16 112.95(18)
C18 C17 C13 119.58(19)
C16 C17 C13 102.6(2)
C18 C17 H17 107.0
C16 C17 H17 107.0
C13 C17 H17 107.0
C20 C18 C19 111.1(2)
C20 C18 C17 109.1(2)
C19 C18 C17 113.8(2)
C20 C18 H18 107.5
C19 C18 H18 107.5
C17 C18 H18 107.5
C18 C19 H19A 109.5
C18 C19 H19B 109.5
H19A C19 H19B 109.5
C18 C19 H19C 109.5
H19A C19 H19C 109.5
H19B C19 H19C 109.5
C21 C20 C18 114.8(2)
C21 C20 H20A 108.6
C18 C20 H20A 108.6
C21 C20 H20B 108.6
C18 C20 H20B 108.6
H20A C20 H20B 107.5
C22 C21 C20 112.3(2)
C22 C21 H21A 109.1
C20 C21 H21A 109.1
C22 C21 H21B 109.1
C20 C21 H21B 109.1
H21A C21 H21B 107.9
O3 C22 O2 121.9(2)
O3 C22 C21 126.9(2)
O2 C22 C21 111.2(2)
O2 C23 C24 107.6(2)
O2 C23 H23A 110.2
C24 C23 H23A 110.2
O2 C23 H23B 110.2
C24 C23 H23B 110.2
H23A C23 H23B 108.5
C25 C24 C23 178.0(4)
C24 C25 H25 180.0
C4 C26 H26A 109.5
C4 C26 H26B 109.5
H26A C26 H26B 109.5
C4 C26 H26C 109.5
H26A C26 H26C 109.5
H26B C26 H26C 109.5
C13 C27 H27A 109.5
C13 C27 H27B 109.5
H27A C27 H27B 109.5
C13 C27 H27C 109.5
H27A C27 H27C 109.5
H27B C27 H27C 109.5

loop_
_geom_bond_atom_site_label_1
_geom_bond_atom_site_label_2
_geom_bond_distance
O1 C12 1.435(3)
O1 H1 0.8200
O2 C22 1.357(3)
O2 C23 1.450(3)
O3 C22 1.202(3)
N1 N2 1.121(4)
N2 N3 1.197(3)
N3 C1 1.517(3)
C1 C2 1.511(5)
C1 C6 1.515(5)
C1 H1A 0.9800
C2 C3 1.518(3)
C2 H2A 0.9700
C2 H2B 0.9700
C3 C4 1.538(4)
C3 H3A 0.9700
C3 H3B 0.9700
C4 C5 1.544(4)
C4 C26 1.555(3)
C4 C10 1.564(3)
C5 C7 1.534(4)
C5 C6 1.542(4)
C5 H5 0.9800
C6 H6A 0.9700
C6 H6B 0.9700
C7 C8 1.542(4)
C7 H7A 0.9700
C7 H7B 0.9700
C8 C9 1.524(4)
C8 H8A 0.9700
C8 H8B 0.9700
C9 C14 1.527(3)
C9 C10 1.537(3)
C9 H9 0.9800
C10 C11 1.536(3)
C10 H10 0.9800
C11 C12 1.547(3)
C11 H11A 0.9700
C11 H11B 0.9700
C12 C13 1.538(3)
C12 H12 0.9800
C13 C14 1.538(3)
C13 C27 1.555(3)
C13 C17 1.564(3)
C14 C15 1.536(3)
C14 H14 0.9800
C15 C16 1.536(3)
C15 H15A 0.9700
C15 H15B 0.9700
C16 C17 1.560(4)
C16 H16A 0.9700
C16 H16B 0.9700
C17 C18 1.542(3)
C17 H17 0.9800
C18 C20 1.530(3)
C18 C19 1.531(4)
C18 H18 0.9800
C19 H19A 0.9600
C19 H19B 0.9600
C19 H19C 0.9600
C20 C21 1.530(3)
C20 H20A 0.9700
C20 H20B 0.9700
C21 C22 1.491(3)
C21 H21A 0.9700
C21 H21B 0.9700
C23 C24 1.463(4)
C23 H23A 0.9700
C23 H23B 0.9700
C24 C25 1.166(4)
C25 H25 0.9300
C26 H26A 0.9600
C26 H26B 0.9600
C26 H26C 0.9600
C27 H27A 0.9600
C27 H27B 0.9600
C27 H27C 0.9600

loop_
_geom_hbond_atom_site_label_D
_geom_hbond_atom_site_label_H
_geom_hbond_atom_site_label_A
_geom_hbond_distance_DH
_geom_hbond_distance_HA
_geom_hbond_distance_DA
_geom_hbond_angle_DHA
_geom_hbond_site_symmetry_A
O1 H1 O3 0.82 2.23 3.009(2) 158.7 2_646
